data_4078228
loop_
_publ_author_name
'Guo, Jia-Yi'
'Li, Yongxin'
'Ganguly, Rakesh'
'So, Cheuk-Wai'

_publ_section_title
;
 Reactivity of a Tin(II) (Iminophosphinoyl)(thiophosphinoyl)methanediide
 Complex toward Isocyanates and Rhodium(I) Chloride
;
_journal_issue 10
_journal_name_full Organometallics
_journal_page_first 3888
_journal_paper_doi 10.1021/om300062n
_journal_volume 31
_journal_year 2012
_chemical_formula_moiety 'C41 H46 N2 O P2 S Si Sn'
_chemical_formula_sum 'C41 H46 N2 O P2 S Si Sn'
_chemical_formula_weight 823.58
_chemical_name_systematic
; 
 ? 
;
_space_group_IT_number 14
_symmetry_cell_setting monoclinic
_symmetry_space_group_name_Hall '-P 2ybc'
_symmetry_space_group_name_H-M 'P 1 21/c 1'
_atom_sites_solution_hydrogens geom
_atom_sites_solution_primary direct
_atom_sites_solution_secondary difmap
_audit_creation_method SHELXL-97
_cell_angle_alpha 90.00
_cell_angle_beta 95.3480(10)
_cell_angle_gamma 90.00
_cell_formula_units_Z 4
_cell_length_a 9.4127(3)
_cell_length_b 21.5662(6)
_cell_length_c 19.0244(5)
_cell_measurement_reflns_used 9569
_cell_measurement_temperature 103(2)
_cell_measurement_theta_max 34.97
_cell_measurement_theta_min 2.35
_cell_volume 3845.07(19)
_computing_cell_refinement 'Bruker SAINT'
_computing_data_collection 'Bruker APEX2'
_computing_data_reduction 'Bruker SAINT'
_computing_molecular_graphics 'Bruker SHELXTL'
_computing_publication_material 'Bruker SHELXTL'
_computing_structure_refinement 'SHELXL-97 (Sheldrick, 2008)'
_computing_structure_solution 'SHELXS-97 (Sheldrick, 2008)'
_diffrn_ambient_temperature 103(2)
_diffrn_measured_fraction_theta_full 0.990
_diffrn_measured_fraction_theta_max 0.990
_diffrn_measurement_device_type 'Bruker APEX-II CCD'
_diffrn_measurement_method '\f and \w scans'
_diffrn_radiation_monochromator graphite
_diffrn_radiation_source 'fine-focus sealed tube'
_diffrn_radiation_type MoK\a
_diffrn_radiation_wavelength 0.71073
_diffrn_reflns_av_R_equivalents 0.0417
_diffrn_reflns_av_sigmaI/netI 0.0428
_diffrn_reflns_limit_h_max 15
_diffrn_reflns_limit_h_min -15
_diffrn_reflns_limit_k_max 34
_diffrn_reflns_limit_k_min -32
_diffrn_reflns_limit_l_max 29
_diffrn_reflns_limit_l_min -30
_diffrn_reflns_number 73823
_diffrn_reflns_theta_full 35.44
_diffrn_reflns_theta_max 35.44
_diffrn_reflns_theta_min 1.89
_exptl_absorpt_coefficient_mu 0.868
_exptl_absorpt_correction_T_max 0.8736
_exptl_absorpt_correction_T_min 0.7568
_exptl_absorpt_correction_type multi-scan
_exptl_absorpt_process_details sadabs
_exptl_crystal_colour colourless
_exptl_crystal_density_diffrn 1.423
_exptl_crystal_density_method 'not measured'
_exptl_crystal_description block
_exptl_crystal_F_000 1696
_exptl_crystal_size_max 0.34
_exptl_crystal_size_mid 0.30
_exptl_crystal_size_min 0.16
_refine_diff_density_max 0.831
_refine_diff_density_min -0.750
_refine_diff_density_rms 0.190
_refine_ls_extinction_method none
_refine_ls_goodness_of_fit_ref 1.082
_refine_ls_hydrogen_treatment constr
_refine_ls_matrix_type full
_refine_ls_number_parameters 449
_refine_ls_number_reflns 17312
_refine_ls_number_restraints 0
_refine_ls_restrained_S_all 1.082
_refine_ls_R_factor_all 0.0507
_refine_ls_R_factor_gt 0.0333
_refine_ls_shift/su_max 0.001
_refine_ls_shift/su_mean 0.000
_refine_ls_structure_factor_coef Fsqd
_refine_ls_weighting_details 'calc w=1/[\s^2^(Fo^2^)+(0.0443P)^2^+0.5808P] where P=(Fo^2^+2Fc^2^)/3'
_refine_ls_weighting_scheme calc
_refine_ls_wR_factor_gt 0.0779
_refine_ls_wR_factor_ref 0.0928
_reflns_number_gt 13653
_reflns_number_total 17312
_reflns_threshold_expression >2sigma(I)
_cod_data_source_file om300062n_si_001.cif
_cod_data_source_block scw133
_cod_depositor_comments
;
The following automatic conversions were performed:

'_symmetry_cell_setting' value 'Monoclinic' changed to 'monoclinic'
according to /home/saulius/struct/CIF-dictionaries/cif_core.dic
dictionary named 'cif_core.dic' version 2.4.1 from 2010-06-29.

Automatic conversion script
Id: cif_fix_values 1715 2011-07-08 13:25:40Z adriana 
;
_cod_original_sg_symbol_H-M P2(1)/c
_cod_database_code 4078228

loop_
_symmetry_equiv_pos_as_xyz
'x, y, z'
'-x, y+1/2, -z+1/2'
'-x, -y, -z'
'x, -y-1/2, z-1/2'

loop_
_atom_site_label
_atom_site_type_symbol
_atom_site_fract_x
_atom_site_fract_y
_atom_site_fract_z
_atom_site_U_iso_or_equiv
_atom_site_adp_type
_atom_site_occupancy
_atom_site_symmetry_multiplicity
_atom_site_calc_flag
_atom_site_refinement_flags
Sn1 Sn 0.066454(9) 0.864357(5) 0.216077(5) 0.01333(3) Uani 1 1 d .
C1 C 0.28102(16) 0.67143(7) 0.26557(9) 0.0170(3) Uani 1 1 d .
C2 C 0.17587(18) 0.62671(8) 0.24947(10) 0.0231(3) Uani 1 1 d .
H2 H 0.1031 0.6337 0.2123 0.028 Uiso 1 1 calc R
C3 C 0.17808(19) 0.57207(9) 0.28797(11) 0.0290(4) Uani 1 1 d .
H3 H 0.1077 0.5412 0.2764 0.035 Uiso 1 1 calc R
C4 C 0.2820(2) 0.56216(9) 0.34311(11) 0.0286(4) Uani 1 1 d .
H4 H 0.2819 0.5249 0.3698 0.034 Uiso 1 1 calc R
C5 C 0.3864(2) 0.60654(8) 0.35957(10) 0.0264(4) Uani 1 1 d .
H5 H 0.4573 0.5997 0.3977 0.032 Uiso 1 1 calc R
C6 C 0.38739(18) 0.66089(8) 0.32051(9) 0.0211(3) Uani 1 1 d .
H6 H 0.4603 0.6908 0.3311 0.025 Uiso 1 1 calc R
C7 C 0.40844(15) 0.70485(7) 0.14364(8) 0.0152(3) Uani 1 1 d .
C8 C 0.35167(17) 0.68105(7) 0.07894(8) 0.0180(3) Uani 1 1 d .
H8 H 0.2515 0.6816 0.0666 0.022 Uiso 1 1 calc R
C9 C 0.44278(19) 0.65650(8) 0.03245(9) 0.0213(3) Uani 1 1 d .
H9 H 0.4048 0.6403 -0.0118 0.026 Uiso 1 1 calc R
C10 C 0.58846(19) 0.65560(8) 0.05058(10) 0.0230(3) Uani 1 1 d .
H10 H 0.6503 0.6396 0.0183 0.028 Uiso 1 1 calc R
C11 C 0.64488(18) 0.67801(8) 0.11589(10) 0.0224(3) Uani 1 1 d .
H11 H 0.7449 0.6765 0.1285 0.027 Uiso 1 1 calc R
C12 C 0.55541(16) 0.70255(8) 0.16249(9) 0.0185(3) Uani 1 1 d .
H12 H 0.5938 0.7178 0.2071 0.022 Uiso 1 1 calc R
C13 C 0.50448(15) 0.85043(7) 0.13150(8) 0.0143(3) Uani 1 1 d .
C14 C 0.43237(15) 0.82625(7) 0.06989(8) 0.0156(3) Uani 1 1 d .
H14 H 0.3320 0.8202 0.0674 0.019 Uiso 1 1 calc R
C15 C 0.50616(17) 0.81100(8) 0.01247(9) 0.0193(3) Uani 1 1 d .
H15 H 0.4572 0.7934 -0.0287 0.023 Uiso 1 1 calc R
C16 C 0.65188(18) 0.82164(9) 0.01554(10) 0.0242(3) Uani 1 1 d .
H16 H 0.7025 0.8121 -0.0240 0.029 Uiso 1 1 calc R
C17 C 0.72398(17) 0.84611(10) 0.07596(10) 0.0254(4) Uani 1 1 d .
H17 H 0.8238 0.8532 0.0776 0.030 Uiso 1 1 calc R
C18 C 0.65126(16) 0.86037(8) 0.13444(9) 0.0190(3) Uani 1 1 d .
H18 H 0.7013 0.8767 0.1760 0.023 Uiso 1 1 calc R
C19 C 0.51115(15) 0.91577(7) 0.26598(8) 0.0147(3) Uani 1 1 d .
C20 C 0.61941(17) 0.88995(9) 0.31182(9) 0.0212(3) Uani 1 1 d .
H20 H 0.6338 0.8463 0.3126 0.025 Uiso 1 1 calc R
C21 C 0.70663(19) 0.92807(9) 0.35653(10) 0.0277(4) Uani 1 1 d .
H21 H 0.7819 0.9106 0.3869 0.033 Uiso 1 1 calc R
C22 C 0.6834(2) 0.99139(9) 0.35663(10) 0.0275(4) Uani 1 1 d .
H22 H 0.7428 1.0173 0.3872 0.033 Uiso 1 1 calc R
C23 C 0.57418(19) 1.01734(8) 0.31245(10) 0.0242(3) Uani 1 1 d .
H23 H 0.5577 1.0608 0.3132 0.029 Uiso 1 1 calc R
C24 C 0.48847(16) 0.97939(8) 0.26679(9) 0.0188(3) Uani 1 1 d .
H24 H 0.4141 0.9972 0.2361 0.023 Uiso 1 1 calc R
C25 C 0.37198(14) 0.79955(7) 0.25131(7) 0.0125(2) Uani 1 1 d .
C26 C 0.31013(14) 0.81140(7) 0.32133(8) 0.0129(2) Uani 1 1 d .
C27 C 0.11475(15) 0.85239(7) 0.37922(8) 0.0131(2) Uani 1 1 d .
C28 C 0.02681(16) 0.80559(7) 0.40344(8) 0.0170(3) Uani 1 1 d .
C29 C 0.00682(18) 0.74379(8) 0.36589(10) 0.0223(3) Uani 1 1 d .
H29 H 0.0740 0.7426 0.3282 0.027 Uiso 1 1 calc R
C30 C -0.1454(2) 0.73621(9) 0.32971(11) 0.0301(4) Uani 1 1 d .
H30A H -0.2144 0.7403 0.3649 0.045 Uiso 1 1 calc R
H30B H -0.1551 0.6952 0.3076 0.045 Uiso 1 1 calc R
H30C H -0.1636 0.7683 0.2935 0.045 Uiso 1 1 calc R
C31 C 0.0458(2) 0.69018(9) 0.41635(11) 0.0295(4) Uani 1 1 d .
H31A H 0.1425 0.6964 0.4391 0.044 Uiso 1 1 calc R
H31B H 0.0419 0.6511 0.3899 0.044 Uiso 1 1 calc R
H31C H -0.0219 0.6886 0.4524 0.044 Uiso 1 1 calc R
C32 C -0.04047(17) 0.81642(8) 0.46464(9) 0.0205(3) Uani 1 1 d .
H32 H -0.1010 0.7854 0.4811 0.025 Uiso 1 1 calc R
C33 C -0.02083(17) 0.87133(8) 0.50182(9) 0.0188(3) Uani 1 1 d .
H33 H -0.0662 0.8777 0.5438 0.023 Uiso 1 1 calc R
C34 C 0.06581(16) 0.91714(7) 0.47729(8) 0.0172(3) Uani 1 1 d .
H34 H 0.0787 0.9550 0.5027 0.021 Uiso 1 1 calc R
C35 C 0.13427(15) 0.90862(7) 0.41596(8) 0.0145(3) Uani 1 1 d .
C36 C 0.22579(17) 0.95983(8) 0.38943(9) 0.0203(3) Uani 1 1 d .
H36 H 0.2940 0.9404 0.3587 0.024 Uiso 1 1 calc R
C37 C 0.1328(2) 1.00536(9) 0.34416(11) 0.0331(4) Uani 1 1 d .
H37A H 0.0840 0.9834 0.3038 0.050 Uiso 1 1 calc R
H37B H 0.1928 1.0382 0.3271 0.050 Uiso 1 1 calc R
H37C H 0.0619 1.0237 0.3725 0.050 Uiso 1 1 calc R
C38 C 0.31325(19) 0.99508(8) 0.44832(11) 0.0269(4) Uani 1 1 d .
H38A H 0.3784 1.0238 0.4276 0.040 Uiso 1 1 calc R
H38B H 0.3685 0.9656 0.4790 0.040 Uiso 1 1 calc R
H38C H 0.2489 1.0185 0.4761 0.040 Uiso 1 1 calc R
C39 C 0.0807(3) 0.93105(12) 0.04484(13) 0.0476(7) Uani 1 1 d .
H39A H 0.0974 0.8874 0.0340 0.071 Uiso 1 1 calc R
H39B H 0.0783 0.9556 0.0014 0.071 Uiso 1 1 calc R
H39C H -0.0107 0.9351 0.0652 0.071 Uiso 1 1 calc R
C40 C 0.3846(2) 0.97782(9) 0.06109(11) 0.0284(4) Uani 1 1 d .
H40A H 0.4680 0.9846 0.0951 0.043 Uiso 1 1 calc R
H40B H 0.3657 1.0154 0.0327 0.043 Uiso 1 1 calc R
H40C H 0.4033 0.9431 0.0300 0.043 Uiso 1 1 calc R
C41 C 0.1706(2) 1.03505(10) 0.14612(12) 0.0371(5) Uani 1 1 d .
H41A H 0.0895 1.0281 0.1739 0.056 Uiso 1 1 calc R
H41B H 0.1425 1.0637 0.1074 0.056 Uiso 1 1 calc R
H41C H 0.2502 1.0529 0.1764 0.056 Uiso 1 1 calc R
N1 N 0.18313(12) 0.84238(6) 0.31538(7) 0.0128(2) Uani 1 1 d .
N2 N 0.25714(12) 0.90340(6) 0.17503(7) 0.0138(2) Uani 1 1 d .
O1 O 0.36979(12) 0.79324(6) 0.37773(6) 0.0205(2) Uani 1 1 d .
P1 P 0.29472(4) 0.736829(18) 0.20637(2) 0.01379(7) Uani 1 1 d .
P2 P 0.40234(4) 0.867015(18) 0.20516(2) 0.01173(7) Uani 1 1 d .
S1 S 0.09568(4) 0.75488(2) 0.15682(2) 0.01920(8) Uani 1 1 d .
Si1 Si 0.22718(4) 0.95971(2) 0.10921(2) 0.01739(8) Uani 1 1 d .

loop_
_atom_site_aniso_label
_atom_site_aniso_U_11
_atom_site_aniso_U_22
_atom_site_aniso_U_33
_atom_site_aniso_U_23
_atom_site_aniso_U_13
_atom_site_aniso_U_12
Sn1 0.00915(4) 0.01758(5) 0.01324(5) 0.00066(3) 0.00089(3) 0.00110(3)
C1 0.0182(6) 0.0159(7) 0.0173(7) -0.0035(5) 0.0042(5) -0.0001(5)
C2 0.0176(7) 0.0212(8) 0.0309(9) -0.0037(6) 0.0049(6) -0.0022(5)
C3 0.0251(8) 0.0215(9) 0.0420(12) -0.0027(8) 0.0125(7) -0.0046(6)
C4 0.0377(10) 0.0193(8) 0.0311(10) 0.0021(7) 0.0151(8) -0.0004(7)
C5 0.0389(10) 0.0191(8) 0.0209(9) 0.0005(6) 0.0016(7) 0.0025(7)
C6 0.0277(8) 0.0171(8) 0.0179(8) -0.0015(6) -0.0002(6) -0.0003(6)
C7 0.0168(6) 0.0153(7) 0.0131(7) -0.0019(5) 0.0006(5) 0.0014(5)
C8 0.0228(7) 0.0160(7) 0.0147(7) -0.0028(5) -0.0008(5) 0.0005(5)
C9 0.0335(8) 0.0154(7) 0.0152(7) -0.0028(6) 0.0036(6) 0.0002(6)
C10 0.0315(8) 0.0178(8) 0.0213(8) -0.0018(6) 0.0100(6) 0.0051(6)
C11 0.0204(7) 0.0230(8) 0.0245(9) -0.0008(6) 0.0046(6) 0.0061(6)
C12 0.0179(6) 0.0212(8) 0.0162(7) -0.0032(5) -0.0001(5) 0.0039(5)
C13 0.0131(6) 0.0176(7) 0.0126(6) -0.0001(5) 0.0025(4) 0.0002(5)
C14 0.0152(6) 0.0191(7) 0.0127(7) -0.0005(5) 0.0018(5) 0.0001(5)
C15 0.0239(7) 0.0206(8) 0.0137(7) -0.0013(5) 0.0030(5) 0.0017(6)
C16 0.0252(8) 0.0304(9) 0.0185(8) -0.0017(7) 0.0099(6) 0.0028(6)
C17 0.0146(7) 0.0365(10) 0.0262(9) -0.0047(7) 0.0078(6) -0.0020(6)
C18 0.0124(6) 0.0274(8) 0.0175(7) -0.0032(6) 0.0036(5) -0.0014(5)
C19 0.0130(6) 0.0189(7) 0.0122(6) -0.0014(5) 0.0013(4) -0.0024(5)
C20 0.0192(7) 0.0241(8) 0.0191(8) -0.0008(6) -0.0048(5) 0.0004(6)
C21 0.0243(8) 0.0353(10) 0.0215(9) 0.0006(7) -0.0091(6) -0.0060(7)
C22 0.0297(8) 0.0338(10) 0.0181(8) -0.0038(7) -0.0016(6) -0.0149(7)
C23 0.0296(8) 0.0209(8) 0.0222(8) -0.0036(6) 0.0035(6) -0.0081(6)
C24 0.0193(7) 0.0195(8) 0.0175(7) 0.0005(6) 0.0008(5) -0.0029(5)
C25 0.0121(5) 0.0152(7) 0.0102(6) -0.0010(5) 0.0010(4) 0.0011(4)
C26 0.0136(6) 0.0129(6) 0.0123(6) -0.0021(5) 0.0010(4) -0.0010(4)
C27 0.0128(6) 0.0149(7) 0.0119(6) 0.0013(5) 0.0032(4) 0.0008(4)
C28 0.0184(6) 0.0170(7) 0.0164(7) -0.0005(5) 0.0061(5) -0.0010(5)
C29 0.0258(8) 0.0177(8) 0.0253(9) -0.0043(6) 0.0126(6) -0.0047(6)
C30 0.0340(9) 0.0256(9) 0.0305(10) -0.0045(7) 0.0014(7) -0.0065(7)
C31 0.0319(9) 0.0192(9) 0.0386(11) 0.0000(7) 0.0096(8) 0.0004(7)
C32 0.0210(7) 0.0216(8) 0.0205(8) 0.0009(6) 0.0101(6) -0.0009(6)
C33 0.0179(7) 0.0243(8) 0.0150(7) -0.0003(6) 0.0059(5) 0.0030(5)
C34 0.0175(6) 0.0190(7) 0.0153(7) -0.0034(5) 0.0024(5) 0.0026(5)
C35 0.0141(6) 0.0151(7) 0.0145(7) -0.0004(5) 0.0020(4) 0.0012(5)
C36 0.0241(7) 0.0170(7) 0.0209(8) -0.0038(6) 0.0083(6) -0.0038(6)
C37 0.0505(12) 0.0250(9) 0.0223(9) 0.0063(7) -0.0043(8) -0.0059(8)
C38 0.0252(8) 0.0191(8) 0.0356(10) -0.0016(7) -0.0016(7) -0.0051(6)
C39 0.0482(13) 0.0439(13) 0.0444(13) 0.0201(10) -0.0292(10) -0.0168(10)
C40 0.0342(9) 0.0224(9) 0.0310(10) 0.0075(7) 0.0165(7) 0.0031(7)
C41 0.0476(12) 0.0338(11) 0.0323(11) 0.0115(9) 0.0166(9) 0.0225(9)
N1 0.0123(5) 0.0142(6) 0.0122(6) 0.0002(4) 0.0025(4) 0.0013(4)
N2 0.0101(5) 0.0185(6) 0.0129(6) 0.0027(4) 0.0018(4) 0.0008(4)
O1 0.0224(5) 0.0279(6) 0.0108(5) -0.0005(4) -0.0006(4) 0.0082(4)
P1 0.01289(15) 0.01555(18) 0.01272(17) -0.00323(13) 0.00007(12) 0.00090(12)
P2 0.00932(14) 0.01567(18) 0.01014(16) -0.00066(12) 0.00064(11) 0.00043(11)
S1 0.01380(15) 0.02231(19) 0.02047(19) -0.00631(14) -0.00376(12) 0.00087(13)
Si1 0.01587(18) 0.0205(2) 0.0157(2) 0.00514(16) 0.00046(14) 0.00015(15)

loop_
_atom_type_symbol
_atom_type_description
_atom_type_scat_dispersion_real
_atom_type_scat_dispersion_imag
_atom_type_scat_source
C C 0.0033 0.0016 'International Tables Vol C Tables 4.2.6.8 and 6.1.1.4'
H H 0.0000 0.0000 'International Tables Vol C Tables 4.2.6.8 and 6.1.1.4'
N N 0.0061 0.0033 'International Tables Vol C Tables 4.2.6.8 and 6.1.1.4'
O O 0.0106 0.0060 'International Tables Vol C Tables 4.2.6.8 and 6.1.1.4'
Si Si 0.0817 0.0704 'International Tables Vol C Tables 4.2.6.8 and 6.1.1.4'
P P 0.1023 0.0942 'International Tables Vol C Tables 4.2.6.8 and 6.1.1.4'
S S 0.1246 0.1234 'International Tables Vol C Tables 4.2.6.8 and 6.1.1.4'
Sn Sn -0.6537 1.4246 'International Tables Vol C Tables 4.2.6.8 and 6.1.1.4'

loop_
_geom_angle_atom_site_label_1
_geom_angle_atom_site_label_2
_geom_angle_atom_site_label_3
_geom_angle
N1 Sn1 N2 91.69(5)
N1 Sn1 S1 96.50(4)
N2 Sn1 S1 94.02(4)
C2 C1 C6 119.74(16)
C2 C1 P1 119.36(13)
C6 C1 P1 120.19(12)
C3 C2 C1 119.74(17)
C3 C2 H2 120.1
C1 C2 H2 120.1
C4 C3 C2 120.45(17)
C4 C3 H3 119.8
C2 C3 H3 119.8
C3 C4 C5 120.07(18)
C3 C4 H4 120.0
C5 C4 H4 120.0
C4 C5 C6 120.13(17)
C4 C5 H5 119.9
C6 C5 H5 119.9
C5 C6 C1 119.85(16)
C5 C6 H6 120.1
C1 C6 H6 120.1
C8 C7 C12 120.18(15)
C8 C7 P1 121.36(12)
C12 C7 P1 118.42(11)
C9 C8 C7 119.53(15)
C9 C8 H8 120.2
C7 C8 H8 120.2
C10 C9 C8 120.15(15)
C10 C9 H9 119.9
C8 C9 H9 119.9
C9 C10 C11 120.32(16)
C9 C10 H10 119.8
C11 C10 H10 119.8
C12 C11 C10 120.04(15)
C12 C11 H11 120.0
C10 C11 H11 120.0
C11 C12 C7 119.75(15)
C11 C12 H12 120.1
C7 C12 H12 120.1
C18 C13 C14 119.50(14)
C18 C13 P2 122.36(12)
C14 C13 P2 118.13(11)
C15 C14 C13 120.56(14)
C15 C14 H14 119.7
C13 C14 H14 119.7
C16 C15 C14 119.57(15)
C16 C15 H15 120.2
C14 C15 H15 120.2
C17 C16 C15 120.31(16)
C17 C16 H16 119.8
C15 C16 H16 119.8
C16 C17 C18 120.52(15)
C16 C17 H17 119.7
C18 C17 H17 119.7
C17 C18 C13 119.51(15)
C17 C18 H18 120.2
C13 C18 H18 120.2
C24 C19 C20 119.46(14)
C24 C19 P2 120.19(11)
C20 C19 P2 120.35(12)
C21 C20 C19 120.05(17)
C21 C20 H20 120.0
C19 C20 H20 120.0
C22 C21 C20 119.93(16)
C22 C21 H21 120.0
C20 C21 H21 120.0
C21 C22 C23 120.47(16)
C21 C22 H22 119.8
C23 C22 H22 119.8
C22 C23 C24 119.66(17)
C22 C23 H23 120.2
C24 C23 H23 120.2
C19 C24 C23 120.40(15)
C19 C24 H24 119.8
C23 C24 H24 119.8
C26 C25 P1 112.77(10)
C26 C25 P2 113.31(10)
P1 C25 P2 119.22(8)
O1 C26 N1 123.67(14)
O1 C26 C25 121.96(13)
N1 C26 C25 114.36(12)
C35 C27 C28 120.63(14)
C35 C27 N1 120.05(13)
C28 C27 N1 119.32(13)
C32 C28 C27 118.60(15)
C32 C28 C29 119.62(14)
C27 C28 C29 121.76(14)
C28 C29 C31 110.97(15)
C28 C29 C30 111.94(14)
C31 C29 C30 111.12(15)
C28 C29 H29 107.5
C31 C29 H29 107.5
C30 C29 H29 107.5
C29 C30 H30A 109.5
C29 C30 H30B 109.5
H30A C30 H30B 109.5
C29 C30 H30C 109.5
H30A C30 H30C 109.5
H30B C30 H30C 109.5
C29 C31 H31A 109.5
C29 C31 H31B 109.5
H31A C31 H31B 109.5
C29 C31 H31C 109.5
H31A C31 H31C 109.5
H31B C31 H31C 109.5
C33 C32 C28 121.37(15)
C33 C32 H32 119.3
C28 C32 H32 119.3
C32 C33 C34 119.46(15)
C32 C33 H33 120.3
C34 C33 H33 120.3
C33 C34 C35 121.20(15)
C33 C34 H34 119.4
C35 C34 H34 119.4
C34 C35 C27 118.73(14)
C34 C35 C36 120.21(14)
C27 C35 C36 121.05(13)
C35 C36 C37 110.04(14)
C35 C36 C38 113.70(14)
C37 C36 C38 109.56(15)
C35 C36 H36 107.8
C37 C36 H36 107.8
C38 C36 H36 107.8
C36 C37 H37A 109.5
C36 C37 H37B 109.5
H37A C37 H37B 109.5
C36 C37 H37C 109.5
H37A C37 H37C 109.5
H37B C37 H37C 109.5
C36 C38 H38A 109.5
C36 C38 H38B 109.5
H38A C38 H38B 109.5
C36 C38 H38C 109.5
H38A C38 H38C 109.5
H38B C38 H38C 109.5
Si1 C39 H39A 109.5
Si1 C39 H39B 109.5
H39A C39 H39B 109.5
Si1 C39 H39C 109.5
H39A C39 H39C 109.5
H39B C39 H39C 109.5
Si1 C40 H40A 109.5
Si1 C40 H40B 109.5
H40A C40 H40B 109.5
Si1 C40 H40C 109.5
H40A C40 H40C 109.5
H40B C40 H40C 109.5
Si1 C41 H41A 109.5
Si1 C41 H41B 109.5
H41A C41 H41B 109.5
Si1 C41 H41C 109.5
H41A C41 H41C 109.5
H41B C41 H41C 109.5
C26 N1 C27 117.35(12)
C26 N1 Sn1 123.58(10)
C27 N1 Sn1 118.41(9)
P2 N2 Si1 131.23(8)
P2 N2 Sn1 112.14(7)
Si1 N2 Sn1 116.06(6)
C25 P1 C7 112.17(7)
C25 P1 C1 110.65(7)
C7 P1 C1 101.14(7)
C25 P1 S1 113.78(5)
C7 P1 S1 109.83(5)
C1 P1 S1 108.49(5)
N2 P2 C25 114.10(7)
N2 P2 C13 108.14(7)
C25 P2 C13 110.53(7)
N2 P2 C19 110.52(7)
C25 P2 C19 105.88(7)
C13 P2 C19 107.49(7)
P1 S1 Sn1 95.755(18)
N2 Si1 C40 114.64(8)
N2 Si1 C39 107.50(8)
C40 Si1 C39 108.78(12)
N2 Si1 C41 111.58(8)
C40 Si1 C41 105.74(10)
C39 Si1 C41 108.45(12)

loop_
_geom_bond_atom_site_label_1
_geom_bond_atom_site_label_2
_geom_bond_distance
Sn1 N1 2.1477(12)
Sn1 N2 2.1913(12)
Sn1 S1 2.6418(4)
C1 C2 1.395(2)
C1 C6 1.397(2)
C1 P1 1.8169(17)
C2 C3 1.387(3)
C2 H2 0.9500
C3 C4 1.383(3)
C3 H3 0.9500
C4 C5 1.386(3)
C4 H4 0.9500
C5 C6 1.388(3)
C5 H5 0.9500
C6 H6 0.9500
C7 C8 1.393(2)
C7 C12 1.397(2)
C7 P1 1.8122(16)
C8 C9 1.393(2)
C8 H8 0.9500
C9 C10 1.382(3)
C9 H9 0.9500
C10 C11 1.392(3)
C10 H10 0.9500
C11 C12 1.384(2)
C11 H11 0.9500
C12 H12 0.9500
C13 C18 1.394(2)
C13 C14 1.399(2)
C13 P2 1.8074(15)
C14 C15 1.388(2)
C14 H14 0.9500
C15 C16 1.386(2)
C15 H15 0.9500
C16 C17 1.384(3)
C16 H16 0.9500
C17 C18 1.394(2)
C17 H17 0.9500
C18 H18 0.9500
C19 C24 1.389(2)
C19 C20 1.394(2)
C19 P2 1.8090(15)
C20 C21 1.394(2)
C20 H20 0.9500
C21 C22 1.383(3)
C21 H21 0.9500
C22 C23 1.384(3)
C22 H22 0.9500
C23 C24 1.394(2)
C23 H23 0.9500
C24 H24 0.9500
C25 C26 1.524(2)
C25 P1 1.7244(15)
C25 P2 1.7367(15)
C26 O1 1.2279(17)
C26 N1 1.3649(18)
C27 C35 1.403(2)
C27 C28 1.410(2)
C27 N1 1.4428(19)
C28 C32 1.396(2)
C28 C29 1.516(2)
C29 C31 1.525(3)
C29 C30 1.539(3)
C29 H29 1.0000
C30 H30A 0.9800
C30 H30B 0.9800
C30 H30C 0.9800
C31 H31A 0.9800
C31 H31B 0.9800
C31 H31C 0.9800
C32 C33 1.383(2)
C32 H32 0.9500
C33 C34 1.389(2)
C33 H33 0.9500
C34 C35 1.397(2)
C34 H34 0.9500
C35 C36 1.516(2)
C36 C37 1.527(3)
C36 C38 1.529(2)
C36 H36 1.0000
C37 H37A 0.9800
C37 H37B 0.9800
C37 H37C 0.9800
C38 H38A 0.9800
C38 H38B 0.9800
C38 H38C 0.9800
C39 Si1 1.862(2)
C39 H39A 0.9800
C39 H39B 0.9800
C39 H39C 0.9800
C40 Si1 1.8544(18)
C40 H40A 0.9800
C40 H40B 0.9800
C40 H40C 0.9800
C41 Si1 1.867(2)
C41 H41A 0.9800
C41 H41B 0.9800
C41 H41C 0.9800
N2 P2 1.6329(12)
N2 Si1 1.7481(13)
P1 S1 2.0545(5)
